data_4134816
loop_
_publ_author_name
'Mao, Lingling'
'Guo, Peijun'
'Kepenekian, Mika\"el'
'Spanopoulos, Ioannis'
'He, Yihui'
'Katan, Claudine'
'Even, Jacky'
'Schaller, Richard D.'
'Seshadri, Ram'
'Stoumpos, Constantinos C.'
'Kanatzidis, Mercouri G.'

_publ_section_title
;
 Organic Cation Alloying on Intralayer A and Interlayer A' sites in 2D
 Hybrid Dion-Jacobson Lead Bromide Perovskites
 (A')(A)Pb<sub>2</sub>Br<sub>7</sub>.
;
_journal_name_full 'Journal of the American Chemical Society'
_journal_paper_doi 10.1021/jacs.0c01625
_journal_year 2020
_chemical_formula_moiety 'Br7 Pb2, C6 H16 N2, C H6 N'
_chemical_formula_sum 'C7 H22 Br7 N3 Pb2'
_chemical_formula_weight 1122.02
_space_group_crystal_system monoclinic
_space_group_IT_number 9
_space_group_name_Hall 'C -2yc'
_space_group_name_H-M_alt 'C 1 c 1'
_atom_sites_solution_hydrogens geom
_atom_sites_solution_primary direct
_audit_creation_date 2020-01-17
_audit_creation_method
;
Olex2 1.2
(compiled 2018.05.29 svn.r3508 for OlexSys, GUI svn.r5506)
;
_cell_angle_alpha 90
_cell_angle_beta 104.45(3)
_cell_angle_gamma 90
_cell_formula_units_Z 4
_cell_length_a 33.433(7)
_cell_length_b 8.3738(17)
_cell_length_c 8.3760(17)
_cell_measurement_reflns_used 1992
_cell_measurement_temperature 293(2)
_cell_measurement_theta_max 27.31
_cell_measurement_theta_min 2.52
_cell_volume 2270.8(9)
_computing_molecular_graphics 'Olex2 (Dolomanov et al., 2009)'
_computing_publication_material 'Olex2 (Dolomanov et al., 2009)'
_computing_structure_refinement 'XL (Sheldrick, 2008)'
_computing_structure_solution 'XS (Sheldrick, 2008)'
_diffrn_ambient_temperature 293(2)
_diffrn_detector 'image plate (34 cm diameter)'
_diffrn_detector_area_resol_mean 6.67
_diffrn_detector_type STOE
_diffrn_measured_fraction_theta_full 0.881
_diffrn_measured_fraction_theta_max 0.898
_diffrn_measurement_device '2-circle goniometer'
_diffrn_measurement_device_type 'STOE IPDS 2'
_diffrn_radiation_monochromator 'plane graphite'
_diffrn_radiation_type 'Mo K\a'
_diffrn_radiation_wavelength 0.71073
_diffrn_reflns_av_R_equivalents 0.1023
_diffrn_reflns_av_unetI/netI 0.1132
_diffrn_reflns_Laue_measured_fraction_full 0.881
_diffrn_reflns_Laue_measured_fraction_max 0.898
_diffrn_reflns_limit_h_max 45
_diffrn_reflns_limit_h_min -41
_diffrn_reflns_limit_k_max 11
_diffrn_reflns_limit_k_min -11
_diffrn_reflns_limit_l_max 4
_diffrn_reflns_limit_l_min -11
_diffrn_reflns_number 5494
_diffrn_reflns_point_group_measured_fraction_full 0.881
_diffrn_reflns_point_group_measured_fraction_max 0.898
_diffrn_reflns_theta_full 26.000
_diffrn_reflns_theta_max 29.191
_diffrn_reflns_theta_min 2.512
_diffrn_source 'sealed X-ray tube, 12 x 0.4 mm long-fine focus'
_diffrn_source_current 40
_diffrn_source_power 2.00
_diffrn_source_voltage 50
_diffrn_standards_number 0
_exptl_absorpt_coefficient_mu 27.119
_exptl_absorpt_correction_T_max 0.1101
_exptl_absorpt_correction_T_min 0.0107
_exptl_absorpt_correction_type integration
_exptl_crystal_colour yellow
_exptl_crystal_density_diffrn 3.282
_exptl_crystal_description plate
_exptl_crystal_F_000 1976
_exptl_crystal_size_max 0.3535
_exptl_crystal_size_mid 0.0908
_exptl_crystal_size_min 0.0903
_refine_diff_density_max 1.741
_refine_diff_density_min -1.964
_refine_diff_density_rms 0.326
_refine_ls_abs_structure_details
;
 Flack x determined using 303 quotients [(I+)-(I-)]/[(I+)+(I-)]
 (Parsons, Flack and Wagner, Acta Cryst. B69 (2013) 249-259).
;
_refine_ls_abs_structure_Flack -0.02(16)
_refine_ls_extinction_method none
_refine_ls_goodness_of_fit_ref 0.929
_refine_ls_hydrogen_treatment constr
_refine_ls_matrix_type full
_refine_ls_number_parameters 118
_refine_ls_number_reflns 3739
_refine_ls_number_restraints 47
_refine_ls_restrained_S_all 0.984
_refine_ls_R_factor_all 0.1814
_refine_ls_R_factor_gt 0.0795
_refine_ls_shift/su_max 0.651
_refine_ls_shift/su_mean 0.029
_refine_ls_structure_factor_coef Fsqd
_refine_ls_weighting_details 'w=1/[\s^2^(Fo^2^)+(0.1143P)^2^] where P=(Fo^2^+2Fc^2^)/3'
_refine_ls_weighting_scheme calc
_refine_ls_wR_factor_gt 0.1826
_refine_ls_wR_factor_ref 0.2385
_reflns_Friedel_coverage 0.998
_reflns_Friedel_fraction_full 0.881
_reflns_Friedel_fraction_max 0.897
_reflns_number_gt 1517
_reflns_number_total 3739
_reflns_threshold_expression 'I > 2\s(I)'
_cod_data_source_file ja0c01625_si_005.cif
_cod_data_source_block cc
_cod_original_cell_volume 2270.8(8)
_cod_database_code 4134816
_shelx_shelxl_version_number 2014/7
_shelx_space_group_comment
;
The symmetry employed for this shelxl refinement is uniquely defined
by the following loop, which should always be used as a source of
symmetry information in preference to the above space-group names.
They are only intended as comments.
;
_olex2_refinement_description
;
1. Twinned data refinement
 Scales: 0.47(14)
 0.53(14)
2. Fixed Uiso
 At 1.2 times of:
  All C(H) groups, All C(H,H) groups, All N(H,H) groups, All N(H,H,H) groups
 At 1.5 times of:
  All C(H,H,H) groups
3. Restrained distances
 N2-C2
 1.5 with sigma of 0.02
 N1-C1
 1.5 with sigma of 0.02
 C4-C5 = C5-C6
 1.5 with sigma of 0.02
 C5-C6
 1.5 with sigma of 0.02
 C6-C5
 1.5 with sigma of 0.02
 N2-C2 = C2-C3
 1.5 with sigma of 0.02
 C2-C3 = C3-C4
 1.5 with sigma of 0.02
 C3-C4 = C4-C5
 1.5 with sigma of 0.02
 C1-N1
 1.5 with sigma of 0.02
 C6-C5 = C5-C4
 1.5 with sigma of 0.02
 C5-C4 = C4-C3
 1.5 with sigma of 0.02
 C4-C3 = C3-C2
 1.5 with sigma of 0.02
 C3-C2 = C2-N2
 1.5 with sigma of 0.02
 C2-N2 = N2-C6
 1.5 with sigma of 0.02
 N2-C6 = C6-C5
 1.5 with sigma of 0.02
 C5-C4 = C4-C7
 1.5 with sigma of 0.02
 C3-C4 = C4-C7
 1.5 with sigma of 0.02
 C4-C7 = C7-N3
 1.5 with sigma of 0.02
 C4-C6
 2.442 with sigma of 0.04
 N2-C6
 2.442 with sigma of 0.04
 N2-C3
 2.442 with sigma of 0.04
 C2-C4
 2.442 with sigma of 0.04
 C3-C5
 2.442 with sigma of 0.04
 C6-C4
 2.558 with sigma of 0.04
 C5-C3
 2.558 with sigma of 0.04
 C4-C2
 2.544 with sigma of 0.04
 C3-N2
 2.516 with sigma of 0.04
 C2-C6
 2.53 with sigma of 0.04
 N2-C5
 2.516 with sigma of 0.04
 C5-C7
 2.598 with sigma of 0.04
 C3-C7
 2.442 with sigma of 0.04
 C4-N3
 2.598 with sigma of 0.04
4. Uiso/Uaniso restraints and constraints
Uiso(N2) = Uiso(C6) = Uiso(C5) = Uiso(C4) = Uiso(C7) = Uiso(C3) = Uiso(C2) =
Uiso(N3)
Uiso(C1) = Uiso(N1)
Uiso(N2) = Uiso(C2) = Uiso(C3) = Uiso(C4) = Uiso(C5) = Uiso(C6) = Uiso(C7) =
Uiso(N3)
Uiso(C6) = Uiso(C5) = Uiso(C4) = Uiso(C3) = Uiso(C2) = Uiso(N2) = Uiso(C7) =
Uiso(N3)
5.a Ternary CH refined with riding coordinates:
 C4(H4)
5.b Secondary CH2 refined with riding coordinates:
 N2(H2A,H2B), C7(H7A,H7B), C3(H3D,H3E), C5(H5A,H5B), C6(H6A,H6B), C2(H2C,H2D)
5.c Idealised Me refined as rotating group:
 N3(H3A,H3B,H3C), N1(H1A,H1B,H1C), C1(H1D,H1E,H1F)
;
_olex2_submission_special_instructions 'No special instructions were received'

loop_
_space_group_symop_operation_xyz
'x, y, z'
'x, -y, z+1/2'
'x+1/2, y+1/2, z'
'x+1/2, -y+1/2, z+1/2'

loop_
_atom_site_label
_atom_site_type_symbol
_atom_site_fract_x
_atom_site_fract_y
_atom_site_fract_z
_atom_site_U_iso_or_equiv
_atom_site_adp_type
_atom_site_occupancy
_atom_site_site_symmetry_order
_atom_site_calc_flag
_atom_site_refinement_flags_posn
_atom_site_refinement_flags_adp
_atom_site_refinement_flags_occupancy
_atom_site_disorder_assembly
_atom_site_disorder_group
Pb1 Pb 0.16375(10) 0.2490(4) 0.3973(5) 0.0523(8) Uani 1 1 d . . . . .
Pb2 Pb 0.35235(10) 0.2507(4) 0.5863(5) 0.0540(9) Uani 1 1 d . . . . .
Br3 Br 0.2585(7) 0.2487(10) 0.475(3) 0.081(3) Uani 1 1 d . . . . .
Br4 Br 0.1621(5) 0.0428(13) 0.1156(18) 0.094(4) Uani 1 1 d . . . . .
Br6 Br 0.3512(4) 0.4535(15) 0.302(2) 0.093(4) Uani 1 1 d . . . . .
Br8 Br 0.0753(5) 0.240(3) 0.299(5) 0.214(19) Uani 1 1 d . . . . .
Br10 Br 0.1628(5) 0.4595(13) 0.7029(17) 0.086(3) Uani 1 1 d . . . . .
Br12 Br 0.3503(5) 0.0447(12) 0.8925(17) 0.085(3) Uani 1 1 d . . . . .
Br13 Br 0.4421(5) 0.260(3) 0.664(5) 0.199(15) Uani 1 1 d . . . . .
N2 N 0.435(2) 0.754(10) 0.633(13) 0.164(16) Uiso 1 1 d D . . . .
H2A H 0.4074 0.7479 0.6192 0.197 Uiso 1 1 calc R . . . .
H2B H 0.4394 0.7987 0.5429 0.197 Uiso 1 1 calc R . . . .
N3 N 0.589(3) 0.787(12) 0.910(13) 0.164(16) Uiso 1 1 d D . . . .
H3A H 0.5939 0.8915 0.9094 0.197 Uiso 1 1 calc GR . . . .
H3B H 0.6135 0.7354 0.9319 0.197 Uiso 1 1 calc GR . . . .
H3C H 0.5763 0.7638 0.9874 0.197 Uiso 1 1 calc GR . . . .
C4 C 0.5175(19) 0.754(8) 0.713(11) 0.164(16) Uiso 1 1 d D . . . .
H4 H 0.5090 0.8102 0.6080 0.197 Uiso 1 1 calc R . . . .
N1 N 0.263(6) 0.763(15) 0.55(2) 0.20(4) Uiso 1 1 d D . . . .
H1A H 0.2444 0.7182 0.5972 0.242 Uiso 1 1 calc GR . . . .
H1B H 0.2748 0.8450 0.6136 0.242 Uiso 1 1 calc GR . . . .
H1C H 0.2824 0.6909 0.5468 0.242 Uiso 1 1 calc GR . . . .
C1 C 0.243(5) 0.82(2) 0.38(2) 0.20(4) Uiso 1 1 d D . . . .
H1D H 0.2628 0.8678 0.3333 0.302 Uiso 1 1 calc GR . . . .
H1E H 0.2219 0.8973 0.3877 0.302 Uiso 1 1 calc GR . . . .
H1F H 0.2300 0.7311 0.3157 0.302 Uiso 1 1 calc GR . . . .
C7 C 0.5636(19) 0.736(13) 0.745(13) 0.164(16) Uiso 1 1 d D . . . .
H7A H 0.5696 0.6241 0.7294 0.197 Uiso 1 1 calc R . . . .
H7B H 0.5726 0.7960 0.6612 0.197 Uiso 1 1 calc R . . . .
C3 C 0.499(2) 0.591(7) 0.681(18) 0.164(16) Uiso 1 1 d D . . . .
H3D H 0.5059 0.5461 0.5847 0.197 Uiso 1 1 calc R . . . .
H3E H 0.5108 0.5221 0.7741 0.197 Uiso 1 1 calc R . . . .
C5 C 0.501(2) 0.850(11) 0.832(12) 0.164(16) Uiso 1 1 d D . . . .
H5A H 0.5101 0.8041 0.9412 0.197 Uiso 1 1 calc R . . . .
H5B H 0.5118 0.9576 0.8366 0.197 Uiso 1 1 calc R . . . .
C6 C 0.454(2) 0.861(12) 0.790(14) 0.164(16) Uiso 1 1 d D . . . .
H6A H 0.4460 0.9716 0.7677 0.197 Uiso 1 1 calc R . . . .
H6B H 0.4444 0.8254 0.8834 0.197 Uiso 1 1 calc R . . . .
C2 C 0.453(2) 0.589(8) 0.654(19) 0.164(16) Uiso 1 1 d D . . . .
H2C H 0.4408 0.5268 0.5560 0.197 Uiso 1 1 calc R . . . .
H2D H 0.4457 0.5382 0.7468 0.197 Uiso 1 1 calc R . . . .

loop_
_atom_site_aniso_label
_atom_site_aniso_U_11
_atom_site_aniso_U_22
_atom_site_aniso_U_33
_atom_site_aniso_U_23
_atom_site_aniso_U_13
_atom_site_aniso_U_12
Pb1 0.0758(16) 0.0387(10) 0.0456(19) 0.0060(11) 0.0215(13) 0.0093(10)
Pb2 0.0526(10) 0.0579(15) 0.049(2) 0.0073(12) 0.0074(12) 0.0076(11)
Br3 0.061(3) 0.107(3) 0.072(9) -0.002(5) 0.014(4) 0.003(5)
Br4 0.127(8) 0.074(6) 0.074(8) -0.051(6) 0.009(6) 0.022(6)
Br6 0.111(7) 0.081(6) 0.097(10) 0.055(6) 0.046(6) -0.002(5)
Br8 0.053(7) 0.29(4) 0.28(4) -0.06(2) 0.013(11) -0.014(10)
Br10 0.147(9) 0.064(5) 0.056(6) -0.020(4) 0.041(6) -0.021(5)
Br12 0.133(9) 0.067(5) 0.060(7) 0.009(4) 0.035(6) -0.003(5)
Br13 0.060(8) 0.29(3) 0.24(3) -0.018(19) 0.021(11) -0.037(10)

loop_
_atom_type_symbol
_atom_type_description
_atom_type_scat_dispersion_real
_atom_type_scat_dispersion_imag
_atom_type_scat_source
C C 0.0033 0.0016 'International Tables Vol C Tables 4.2.6.8 and 6.1.1.4'
H H 0.0000 0.0000 'International Tables Vol C Tables 4.2.6.8 and 6.1.1.4'
N N 0.0061 0.0033 'International Tables Vol C Tables 4.2.6.8 and 6.1.1.4'
Br Br -0.2901 2.4595 'International Tables Vol C Tables 4.2.6.8 and 6.1.1.4'
Pb Pb -3.3944 10.1111 'International Tables Vol C Tables 4.2.6.8 and 6.1.1.4'

loop_
_geom_angle_atom_site_label_1
_geom_angle_atom_site_label_2
_geom_angle_atom_site_label_3
_geom_angle
_geom_angle_site_symmetry_1
_geom_angle_site_symmetry_3
_geom_angle_publ_flag
Br3 Pb1 Br10 92.8(5) . . ?
Br4 Pb1 Br3 92.5(4) 2 . ?
Br4 Pb1 Br3 88.9(5) . . ?
Br4 Pb1 Br4 90.63(10) . 2 ?
Br4 Pb1 Br10 177.5(5) . . ?
Br4 Pb1 Br10 87.5(5) 2 . ?
Br4 Pb1 Br10 92.8(5) . 2_564 ?
Br8 Pb1 Br3 175.3(11) . . ?
Br8 Pb1 Br4 86.6(8) . . ?
Br8 Pb1 Br4 88.8(8) . 2 ?
Br8 Pb1 Br10 89.7(8) . 2_564 ?
Br8 Pb1 Br10 91.8(8) . . ?
Br10 Pb1 Br3 89.2(4) 2_564 . ?
Br10 Pb1 Br4 176.2(5) 2_564 2 ?
Br10 Pb1 Br10 89.11(12) 2_564 . ?
Br3 Pb2 Br6 91.3(4) . 2_565 ?
Br3 Pb2 Br12 91.0(5) . . ?
Br6 Pb2 Br3 87.1(5) . . ?
Br6 Pb2 Br6 90.64(11) . 2_565 ?
Br6 Pb2 Br12 87.5(5) 2_565 . ?
Br6 Pb2 Br12 92.6(5) . 2_554 ?
Br6 Pb2 Br12 177.3(5) . . ?
Br12 Pb2 Br3 86.9(4) 2_554 . ?
Br12 Pb2 Br6 176.2(5) 2_554 2_565 ?
Br12 Pb2 Br12 89.22(13) 2_554 . ?
Br13 Pb2 Br3 175.1(12) . . ?
Br13 Pb2 Br6 88.3(9) . . ?
Br13 Pb2 Br6 90.5(7) . 2_565 ?
Br13 Pb2 Br12 91.6(7) . 2_554 ?
Br13 Pb2 Br12 93.6(8) . . ?
Pb2 Br3 Pb1 174.5(10) . . ?
Pb1 Br4 Pb1 163.2(6) . 2_554 ?
Pb2 Br6 Pb2 161.8(7) . 2_564 ?
Pb1 Br10 Pb1 158.0(5) 2_565 . ?
Pb2 Br12 Pb2 156.6(5) 2 . ?
H2A N2 H2B 108.1 . . ?
C6 N2 H2A 109.6 . . ?
C6 N2 H2B 109.8 . . ?
C2 N2 H2A 109.5 . . ?
C2 N2 H2B 109.4 . . ?
C2 N2 C6 110(3) . . ?
H3A N3 H3B 109.4 . . ?
H3A N3 H3C 109.4 . . ?
H3B N3 H3C 109.4 . . ?
C7 N3 H3A 109.7 . . ?
C7 N3 H3B 109.5 . . ?
C7 N3 H3C 109.4 . . ?
C7 C4 H4 105.3 . . ?
C3 C4 H4 105.1 . . ?
C3 C4 C7 108(3) . . ?
C3 C4 C5 114(2) . . ?
C5 C4 H4 105.2 . . ?
C5 C4 C7 119(3) . . ?
H1A N1 H1B 106.1 . . ?
H1A N1 H1C 106.3 . . ?
H1B N1 H1C 105.7 . . ?
C1 N1 H1A 112.6 . . ?
C1 N1 H1B 113.4 . . ?
C1 N1 H1C 112.2 . . ?
N1 C1 H1D 113.5 . . ?
N1 C1 H1E 112.9 . . ?
N1 C1 H1F 114.1 . . ?
H1D C1 H1E 105.4 . . ?
H1D C1 H1F 105.2 . . ?
H1E C1 H1F 104.9 . . ?
N3 C7 C4 117(3) . . ?
N3 C7 H7A 108.0 . . ?
N3 C7 H7B 107.8 . . ?
C4 C7 H7A 108.0 . . ?
C4 C7 H7B 107.9 . . ?
H7A C7 H7B 107.2 . . ?
C4 C3 H3D 108.8 . . ?
C4 C3 H3E 108.8 . . ?
H3D C3 H3E 107.7 . . ?
C2 C3 C4 114(2) . . ?
C2 C3 H3D 108.6 . . ?
C2 C3 H3E 109.1 . . ?
C4 C5 H5A 108.7 . . ?
C4 C5 H5B 108.6 . . ?
H5A C5 H5B 107.6 . . ?
C6 C5 C4 115(2) . . ?
C6 C5 H5A 108.6 . . ?
C6 C5 H5B 108.6 . . ?
N2 C6 H6A 109.3 . . ?
N2 C6 H6B 109.8 . . ?
C5 C6 N2 110(2) . . ?
C5 C6 H6A 109.6 . . ?
C5 C6 H6B 109.6 . . ?
H6A C6 H6B 108.1 . . ?
N2 C2 C3 112(2) . . ?
N2 C2 H2C 109.3 . . ?
N2 C2 H2D 109.0 . . ?
C3 C2 H2C 109.3 . . ?
C3 C2 H2D 108.8 . . ?
H2C C2 H2D 107.8 . . ?

loop_
_geom_bond_atom_site_label_1
_geom_bond_atom_site_label_2
_geom_bond_distance
_geom_bond_site_symmetry_2
_geom_bond_publ_flag
Pb1 Br3 3.07(2) . ?
Pb1 Br4 2.914(11) . ?
Pb1 Br4 3.061(9) 2 ?
Pb1 Br8 2.868(15) . ?
Pb1 Br10 2.930(11) 2_564 ?
Pb1 Br10 3.114(12) . ?
Pb2 Br3 3.04(2) . ?
Pb2 Br6 2.918(12) . ?
Pb2 Br6 3.072(11) 2_565 ?
Pb2 Br12 2.950(11) 2_554 ?
Pb2 Br12 3.106(13) . ?
Pb2 Br13 2.909(18) . ?
Br4 Pb1 3.061(9) 2_554 ?
Br6 Pb2 3.072(11) 2_564 ?
Br10 Pb1 2.930(11) 2_565 ?
Br12 Pb2 2.950(11) 2 ?
N2 H2A 0.8900 . ?
N2 H2B 0.8900 . ?
N2 C6 1.599(16) . ?
N2 C2 1.497(12) . ?
N3 H3A 0.8907 . ?
N3 H3B 0.8907 . ?
N3 H3C 0.8907 . ?
N3 C7 1.50(2) . ?
C4 H4 0.9800 . ?
C4 C7 1.504(14) . ?
C4 C3 1.499(11) . ?
C4 C5 1.499(11) . ?
N1 H1A 0.9235 . ?
N1 H1B 0.9267 . ?
N1 H1C 0.9212 . ?
N1 C1 1.499(17) . ?
C1 H1D 1.0002 . ?
C1 H1E 0.9982 . ?
C1 H1F 1.0025 . ?
C7 H7A 0.9700 . ?
C7 H7B 0.9700 . ?
C3 H3D 0.9700 . ?
C3 H3E 0.9700 . ?
C3 C2 1.498(12) . ?
C5 H5A 0.9700 . ?
C5 H5B 0.9700 . ?
C5 C6 1.498(10) . ?
C6 H6A 0.9700 . ?
C6 H6B 0.9700 . ?
C2 H2C 0.9700 . ?
C2 H2D 0.9700 . ?

loop_
_geom_torsion_atom_site_label_1
_geom_torsion_atom_site_label_2
_geom_torsion_atom_site_label_3
_geom_torsion_atom_site_label_4
_geom_torsion
_geom_torsion_site_symmetry_1
_geom_torsion_site_symmetry_2
_geom_torsion_site_symmetry_3
_geom_torsion_site_symmetry_4
_geom_torsion_publ_flag
C4 C3 C2 N2 11(13) . . . . ?
C4 C5 C6 N2 4(13) . . . . ?
C7 C4 C3 C2 178(10) . . . . ?
C7 C4 C5 C6 180(9) . . . . ?
C3 C4 C7 N3 -119(9) . . . . ?
C3 C4 C5 C6 -52(8) . . . . ?
C5 C4 C7 N3 12(10) . . . . ?
C5 C4 C3 C2 44(10) . . . . ?
C6 N2 C2 C3 -58(8) . . . . ?
C2 N2 C6 C5 50(10) . . . . ?

loop_
_twin_individual_id
_twin_individual_mass_fraction_refined
1 0.47(14)
2 0.53(14)
